data_4303257
loop_
_publ_author_name
'Sarah E. Lister'
'Ivana Radosavljevi\'c Evans'
'John S. O. Evans'

_publ_section_title
;
Complex Superstructures of Mo2P4O15
;
_journal_name_full 'Inorganic Chemistry'
_journal_page_first 9271
_journal_page_last 9281
_journal_paper_doi 10.1021/ic901090p
_journal_volume 48
_journal_year 2009
_chemical_formula_moiety 'Mo24 O180 P48'
_chemical_formula_sum 'Mo24 O180 P48'
_chemical_formula_weight 6669.12
_space_group_IT_number 2
_symmetry_cell_setting triclinic
_symmetry_space_group_name_Hall '-P 1'
_symmetry_space_group_name_H-M 'P -1'
_atom_sites_solution_primary direct
_audit_creation_date 08-09-02
_audit_creation_method CRYSTALS_ver_12.84
_cell_angle_alpha 72.19(5)
_cell_angle_beta 78.24(6)
_cell_angle_gamma 68.42(4)
_cell_formula_units_Z 2
_cell_length_a 18.001(17)
_cell_length_b 19.98(3)
_cell_length_c 22.00(3)
_cell_measurement_reflns_used 0
_cell_measurement_temperature 653
_cell_measurement_theta_max 0
_cell_measurement_theta_min 0
_cell_volume 6968(16)
_computing_cell_refinement 'USER DEFINED CELL REFINEMENT'
_computing_data_collection 'USER DEFINED DATA COLLECTION'
_computing_data_reduction 'USER DEFINED DATA REDUCTION'
_computing_molecular_graphics 'CAMERON (Watkin et al., 1996)'
_computing_publication_material 'CRYSTALS (Betteridge et al., 2003)'
_computing_structure_refinement 'CRYSTALS (Betteridge et al., 2003)'
_computing_structure_solution 'USER DEFINED STRUCTURE SOLUTION'
_diffrn_ambient_temperature 293
_diffrn_measured_fraction_theta_full 0.737
_diffrn_measured_fraction_theta_max 0.640
_diffrn_measurement_device_type Unknown
_diffrn_measurement_method \w/2\q
_diffrn_radiation_monochromator graphite
_diffrn_radiation_type 'Mo K\a'
_diffrn_radiation_wavelength 0.71073
_diffrn_reflns_av_R_equivalents 0.000
_diffrn_reflns_limit_h_max 25
_diffrn_reflns_limit_h_min -24
_diffrn_reflns_limit_k_max 23
_diffrn_reflns_limit_k_min -28
_diffrn_reflns_limit_l_max 15
_diffrn_reflns_limit_l_min -30
_diffrn_reflns_number 26002
_diffrn_reflns_theta_full 25.200
_diffrn_reflns_theta_max 30.000
_diffrn_reflns_theta_min 0.978
_diffrn_standards_number 0
_exptl_absorpt_coefficient_mu 2.800
_exptl_absorpt_correction_T_max 1.0000
_exptl_absorpt_correction_T_min 1.0000
_exptl_absorpt_correction_type none
_exptl_crystal_colour green
_exptl_crystal_density_diffrn 3.179
_exptl_crystal_description prism
_exptl_crystal_F_000 6336
_exptl_crystal_size_max 0.22
_exptl_crystal_size_mid 0.14
_exptl_crystal_size_min 0.04
_refine_ls_extinction_coef 351(11)
_refine_ls_extinction_method 'Larson (1970), Equation 22'
_refine_ls_goodness_of_fit_ref 1.0723
_refine_ls_hydrogen_treatment none
_refine_ls_matrix_type full
_refine_ls_number_parameters 1011
_refine_ls_number_reflns 4834
_refine_ls_number_restraints 337
_refine_ls_R_factor_all 0.4287
_refine_ls_R_factor_gt 0.0495
_refine_ls_shift/su_max 1.889960
_refine_ls_structure_factor_coef Fsqd
_refine_ls_weighting_details
;
 Method, part 1, Chebychev polynomial, (Watkin, 1994, Prince, 1982) 
 [weight] = 1.0/[A~0~*T~0~(x)+A~1~*T~1~(x) ... +A~n-1~]*T~n-1~(x)] 
 where A~i~ are the Chebychev coefficients listed below and x= Fcalc/Fmax 
 Method = Robust Weighting (Prince, 1982) 
 W = [weight] * [1-(deltaF/6*sigmaF)^2^]^2^ 
 A~i~ are: 
 17.8 23.1 10.6 
;
_refine_ls_weighting_scheme calc
_refine_ls_wR_factor_all 0.3649
_refine_ls_wR_factor_gt 0.1276
_refine_ls_wR_factor_ref 0.1276
_reflns_limit_h_max 25
_reflns_limit_h_min -24
_reflns_limit_k_max 28
_reflns_limit_k_min -23
_reflns_limit_l_max 30
_reflns_limit_l_min 0
_reflns_number_gt 4834
_reflns_number_total 26002
_reflns_threshold_expression I>3.0\s(I)
_cod_data_source_file ic901090p_si_002_6.cif
_cod_data_source_block CRYSTALS_cif
_cod_depositor_comments
;
The following automatic conversions were performed:
'_symmetry_cell_setting' value 'Triclinic' changed to 'triclinic'
according to '/home/saulius/struct/CIF-dictionaries/cif_core.dic'
dictionary named 'cif_core.dic' version 2.4.1 from 2010-06-29.

Automatic conversion script
Id: cif_fix_enum 1527 2010-12-29 10:47:43Z saulius 
;
_cod_original_cell_volume 6967(16)
_cod_original_sg_symbol_H-M 'P -1 '
_cod_database_code 4303257

loop_
_symmetry_equiv_pos_as_xyz
x,y,z
-x,-y,-z

loop_
_atom_site_label
_atom_site_type_symbol
_atom_site_fract_x
_atom_site_fract_y
_atom_site_fract_z
_atom_site_U_iso_or_equiv
_atom_site_occupancy
_atom_site_adp_type
_atom_site_refinement_flags_posn
_atom_site_refinement_flags_adp
_atom_site_refinement_flags_occupancy
_atom_site_disorder_assembly
_atom_site_disorder_group
_atom_site_attached_hydrogens
Mo1 Mo 0.5671(6) 0.1722(6) 0.6691(4) 0.021(2) 1.0000 Uiso D . . . . .
Mo2 Mo 0.1873(5) 0.0802(6) 0.8344(4) 0.0155(19) 1.0000 Uiso D . . . . .
Mo3 Mo 0.5626(5) 0.4955(4) 0.6723(4) 0.0187(19) 1.0000 Uiso D . . . . .
Mo4 Mo 0.3162(4) 0.1264(5) 0.5690(4) 0.0178(18) 1.0000 Uiso D . . . . .
Mo5 Mo 0.1859(4) 0.4054(4) 0.8241(3) 0.0161(15) 1.0000 Uiso D . . . . .
Mo6 Mo 0.6849(5) -0.4196(7) 0.8192(4) 0.016(2) 1.0000 Uiso D . . . . .
Mo7 Mo 0.8105(5) 0.2514(5) 0.1742(4) 0.0214(17) 1.0000 Uiso D . . . . .
Mo8 Mo 0.8160(4) -0.0390(5) 0.5749(4) 0.0163(18) 1.0000 Uiso D . . . . .
Mo9 Mo 0.9383(4) 0.3306(6) 0.3211(4) 0.0120(16) 1.0000 Uiso D . . . . .
Mo10 Mo 0.4359(5) 0.4648(4) 0.9225(4) 0.023(2) 1.0000 Uiso D . . . . .
Mo11 Mo 0.0672(4) 0.3397(5) 0.6706(4) 0.0216(18) 1.0000 Uiso D . . . . .
Mo12 Mo 0.6884(5) 0.2499(5) 0.8287(4) 0.0235(19) 1.0000 Uiso D . . . . .
Mo13 Mo 0.9340(4) -0.3754(6) 0.9152(4) 0.0199(19) 1.0000 Uiso D . . . . .
Mo14 Mo -0.0612(4) 0.2928(5) 0.9357(4) 0.0119(15) 1.0000 Uiso D . . . . .
Mo15 Mo 0.6902(6) -0.0884(6) 0.8294(5) 0.027(3) 1.0000 Uiso D . . . . .
Mo16 Mo 1.0612(5) 0.0040(6) 0.6768(4) 0.022(2) 1.0000 Uiso D . . . . .
Mo17 Mo 0.9358(4) -0.0218(4) 0.9196(4) 0.029(2) 1.0000 Uiso D . . . . .
Mo18 Mo 0.4400(5) 0.1562(5) 0.3217(5) 0.024(3) 1.0000 Uiso D . . . . .
Mo19 Mo 0.6849(5) 0.2187(5) 0.4121(4) 0.023(2) 1.0000 Uiso D . . . . .
Mo20 Mo 0.4372(6) -0.2052(6) 0.9151(5) 0.028(3) 1.0000 Uiso D . . . . .
Mo21 Mo 0.1877(4) 0.3851(6) 0.4147(4) 0.0128(15) 1.0000 Uiso D . . . . .
Mo22 Mo 0.8096(5) 0.2806(5) 0.5715(4) 0.021(2) 1.0000 Uiso D . . . . .
Mo23 Mo 0.3105(4) 0.4499(5) 0.5688(3) 0.0094(13) 1.0000 Uiso D . . . . .
Mo24 Mo 0.4353(5) 0.1309(6) 0.9295(5) 0.036(3) 1.0000 Uiso D . . . . .
P25 P 0.9870(11) 0.0642(13) 0.4378(10) 0.033(8) 1.0000 Uiso D . . . . .
P26 P 0.2613(11) -0.3188(13) 1.0632(10) 0.039(8) 1.0000 Uiso D . . . . .
P27 P 1.0101(8) 0.2716(9) 0.5619(7) 0.016(4) 1.0000 Uiso D . . . . .
P28 P 0.7391(11) -0.3579(12) 0.9350(9) 0.010(6) 1.0000 Uiso D . . . . .
P29 P 0.2387(8) 0.4760(9) 0.9339(7) 0.013(4) 1.0000 Uiso D . . . . .
P30 P 0.3622(11) -0.0480(11) 0.6851(9) 0.018(7) 1.0000 Uiso D . . . . .
P31 P 0.0051(10) 0.5426(9) 0.7932(8) 0.012(5) 1.0000 Uiso D . . . . .
P32 P 0.5097(12) 0.0495(11) 0.8054(8) 0.024(10) 1.0000 Uiso D . . . . .
P33 P 0.6158(9) 0.1269(10) 0.9545(8) 0.022(6) 1.0000 Uiso D . . . . .
P34 P 0.2417(9) -0.1910(11) 0.9384(9) 0.011(5) 1.0000 Uiso D . . . . .
P35 P 0.2423(11) 0.2069(10) 0.6977(9) 0.025(6) 1.0000 Uiso D . . . . .
P36 P 0.5143(9) 0.1040(9) 0.5581(8) 0.017(5) 1.0000 Uiso D . . . . .
P37 P 0.8854(9) 0.3801(8) 0.0595(7) 0.011(4) 1.0000 Uiso D . . . . .
P38 P 0.1184(8) 0.2984(8) 0.9551(7) 0.012(4) 1.0000 Uiso D . . . . .
P39 P 0.1349(9) 0.1255(10) 0.5498(7) 0.013(4) 1.0000 Uiso D . . . . .
P40 P 0.4882(12) 0.2225(12) 0.4371(9) 0.036(10) 1.0000 Uiso D . . . . .
P41 P -0.1140(11) 0.4640(11) 0.8169(8) 0.010(6) 1.0000 Uiso D . . . . .
P42 P 0.5037(8) 0.3826(8) 0.8018(7) 0.010(4) 1.0000 Uiso D . . . . .
P43 P 0.7420(8) -0.0189(9) 0.9375(7) 0.012(4) 1.0000 Uiso D . . . . .
P44 P 0.7556(11) 0.1223(11) 0.2922(9) 0.018(6) 1.0000 Uiso D . . . . .
P45 P 0.5097(11) 0.4300(8) 0.5593(7) 0.032(8) 1.0000 Uiso D . . . . .
P46 P 0.2385(8) 0.1505(9) 0.9449(7) 0.011(5) 1.0000 Uiso D . . . . .
P47 P 0.7420(12) 0.0444(11) 0.7018(9) 0.032(8) 1.0000 Uiso D . . . . .
P48 P 0.2407(12) 0.5351(12) 0.6926(10) 0.045(11) 1.0000 Uiso D . . . . .
P49 P 0.6121(11) -0.2067(12) 0.9404(9) 0.035(8) 1.0000 Uiso D . . . . .
P50 P 0.6306(12) 0.2915(11) 0.5396(8) 0.031(8) 1.0000 Uiso D . . . . .
P51 P 0.8617(12) -0.2131(11) 0.6831(10) 0.037(7) 1.0000 Uiso D . . . . .
P52 P 0.0105(9) 0.2198(9) 0.8061(7) 0.018(4) 1.0000 Uiso D . . . . .
P53 P 0.6353(9) -0.0422(10) 0.5583(8) 0.012(5) 1.0000 Uiso D . . . . .
P54 P 1.0101(6) -0.1210(7) 0.8044(6) 0.004(2) 1.0000 Uiso D . . . . .
P55 P 0.6140(9) 0.3624(9) 0.1916(7) 0.015(5) 1.0000 Uiso D . . . . .
P56 P 0.5117(11) -0.2935(12) 0.8001(9) 0.033(6) 1.0000 Uiso D . . . . .
P57 P 0.1285(8) 0.4538(7) 0.5442(7) 0.009(3) 1.0000 Uiso D . . . . .
P58 P 0.8672(12) 0.1152(11) 0.6869(10) 0.052(8) 1.0000 Uiso D . . . . .
P59 P -0.1325(14) 0.4338(13) 0.6887(10) 0.038(9) 1.0000 Uiso D . . . . .
P60 P 0.3791(12) -0.4565(12) 1.0523(8) 0.036(8) 1.0000 Uiso D . . . . .
P61 P 0.7413(10) 0.3682(9) 0.6943(7) 0.006(6) 1.0000 Uiso D . . . . .
P62 P 0.9920(13) 0.3982(12) 0.4385(10) 0.038(10) 1.0000 Uiso D . . . . .
P63 P 0.2583(7) 0.2904(8) 0.2930(6) 0.015(4) 1.0000 Uiso D . . . . .
P64 P 0.8691(12) 0.2091(12) 0.4427(8) 0.032(7) 1.0000 Uiso D . . . . .
P65 P 0.8834(7) 0.1542(8) 0.8037(6) 0.008(3) 1.0000 Uiso D . . . . .
P66 P 0.3869(10) 0.3087(10) 0.8101(8) 0.015(5) 1.0000 Uiso D . . . . .
P67 P 0.6372(9) 0.4012(8) 0.3036(7) 0.016(4) 1.0000 Uiso D . . . . .
P68 P 0.3817(12) -0.0177(10) 0.8072(8) 0.019(7) 1.0000 Uiso D . . . . .
P69 P 0.3667(9) 0.2797(10) 0.6851(7) 0.015(4) 1.0000 Uiso D . . . . .
P70 P 0.3668(8) 0.3762(7) 0.4439(6) -0.001(2) 1.0000 Uiso D . . . . .
P71 P 0.1182(12) -0.0399(10) 0.9522(9) 0.036(8) 1.0000 Uiso D . . . . .
P72 P 0.8824(8) -0.1903(9) 0.8140(9) 0.014(4) 1.0000 Uiso D . . . . .
O73 O 0.2001(13) 0.127(3) 0.5816(17) 0.027(8) 1.0000 Uiso D . . . . .
O74 O 0.807(4) 0.289(4) 0.233(2) 0.053(14) 1.0000 Uiso D . . . . .
O75 O 0.9246(17) 0.3204(19) 0.2529(9) 0.026(6) 1.0000 Uiso D . . . . .
O76 O 0.202(2) 0.2993(10) 0.4587(14) 0.035(7) 1.0000 Uiso D . . . . .
O77 O 0.6979(12) -0.025(2) 0.582(2) 0.014(9) 1.0000 Uiso D . . . . .
O78 O 0.447(3) 0.129(3) 0.2562(14) 0.025(7) 1.0000 Uiso D . . . . .
O79 O 0.441(2) -0.2733(15) 0.9810(10) 0.032(7) 1.0000 Uiso D . . . . .
O80 O 0.9268(14) 0.269(3) 0.570(3) 0.043(14) 1.0000 Uiso D . . . . .
O81 O 0.4519(12) -0.443(2) 1.0621(18) 0.028(8) 1.0000 Uiso D . . . . .
O82 O 0.1798(11) -0.325(2) 1.0841(15) 0.011(6) 1.0000 Uiso D . . . . .
O83 O 1.085(2) 0.0802(18) 0.5944(12) 0.028(7) 1.0000 Uiso D . . . . .
O84 O 0.1849(11) 0.2789(13) 0.6638(14) 0.004(6) 1.0000 Uiso D . . . . .
O85 O 0.3135(9) 0.1722(14) 0.9261(14) 0.008(4) 1.0000 Uiso D . . . . .
O86 O 0.5717(18) 0.317(2) 0.830(2) 0.037(15) 1.0000 Uiso D . . . . .
O87 O 0.933(3) -0.0901(19) 0.9847(14) 0.073(15) 1.0000 Uiso D . . . . .
O88 O 0.4594(15) 0.1787(17) 0.4083(10) 0.014(5) 1.0000 Uiso D . . . . .
O89 O 0.6792(15) 0.099(2) 0.6595(16) 0.028(12) 1.0000 Uiso D . . . . .
O90 O 0.680(2) -0.138(2) 0.7863(18) 0.035(8) 1.0000 Uiso D . . . . .
O91 O 0.798(3) 0.081(4) 0.719(2) 0.029(14) 1.0000 Uiso D . . . . .
O92 O 0.6796(12) 0.4330(16) 0.6566(13) 0.010(7) 1.0000 Uiso D . . . . .
O93 O 0.5680(15) 0.0343(11) 0.5308(13) 0.014(7) 1.0000 Uiso D . . . . .
O94 O 0.6940(12) 0.283(3) 0.5792(15) 0.020(7) 1.0000 Uiso D . . . . .
O95 O 0.072(2) 0.149(3) 0.837(3) 0.11(3) 1.0000 Uiso D . . . . .
O96 O 0.4607(19) -0.2287(17) 0.8271(13) 0.017(6) 1.0000 Uiso D . . . . .
O97 O 0.0682(12) 0.4708(14) 0.8215(15) 0.040(10) 1.0000 Uiso D . . . . .
O98 O 0.5566(19) 0.538(2) 0.7282(14) 0.020(6) 1.0000 Uiso D . . . . .
O99 O 0.192(3) 0.025(2) 0.7894(19) 0.025(7) 1.0000 Uiso D . . . . .
O100 O 0.700(2) -0.366(3) 0.8849(17) 0.038(10) 1.0000 Uiso D . . . . .
O101 O 0.4388(12) 0.084(2) 0.573(2) 0.054(14) 1.0000 Uiso D . . . . .
O102 O 0.1901(19) -0.201(2) 0.8992(16) 0.024(7) 1.0000 Uiso D . . . . .
O103 O 0.730(2) 0.178(2) 0.3327(16) 0.042(9) 1.0000 Uiso D . . . . .
O104 O 0.690(2) -0.476(2) 0.7762(18) 0.036(8) 1.0000 Uiso D . . . . .
O105 O 0.988(2) 0.3491(13) 0.5102(11) 0.038(8) 1.0000 Uiso D . . . . .
O106 O 0.9169(17) 0.0733(9) 0.8375(10) 0.020(6) 1.0000 Uiso D . . . . .
O107 O 0.0680(18) 0.5363(11) 0.5311(14) 0.017(6) 1.0000 Uiso D . . . . .
O108 O 0.421(3) 0.2384(15) 0.8604(17) 0.024(11) 1.0000 Uiso D . . . . .
O109 O 0.3430(18) -0.4928(14) 1.1158(10) 0.024(6) 1.0000 Uiso D . . . . .
O110 O 0.3254(19) -0.3732(14) 1.0233(14) 0.014(7) 1.0000 Uiso D . . . . .
O111 O 0.963(2) 0.361(2) 0.4027(14) 0.025(7) 1.0000 Uiso D . . . . .
O112 O -0.047(4) 0.500(5) 0.780(3) 0.09(3) 1.0000 Uiso D . . . . .
O113 O 0.318(2) 0.5310(11) 0.5255(14) 0.029(7) 1.0000 Uiso D . . . . .
O114 O 0.3048(14) -0.0933(17) 0.7278(12) -0.002(5) 1.0000 Uiso D . . . . .
O115 O 0.1698(17) 0.0090(16) 0.9211(10) 0.012(5) 1.0000 Uiso D . . . . .
O116 O 0.1935(16) 0.1451(18) 0.8968(13) 0.008(5) 1.0000 Uiso D . . . . .
O117 O 0.470(2) 0.071(2) 0.8665(15) 0.040(9) 1.0000 Uiso D . . . . .
O118 O 1.069(2) 0.028(2) 0.7409(12) 0.030(7) 1.0000 Uiso D . . . . .
O119 O 0.1912(19) 0.469(2) 0.8886(18) 0.028(8) 1.0000 Uiso D . . . . .
O120 O 0.318(3) 0.348(2) 0.641(2) 0.11(2) 1.0000 Uiso D . . . . .
O121 O 0.7951(18) 0.008(2) 0.6514(14) 0.034(8) 1.0000 Uiso D . . . . .
O122 O 0.5786(15) 0.5814(13) 0.5982(11) 0.021(5) 1.0000 Uiso D . . . . .
O123 O 0.9513(14) -0.4031(17) 0.8316(12) 0.009(5) 1.0000 Uiso D . . . . .
O124 O 1.074(4) 0.208(2) 0.531(2) 0.07(2) 1.0000 Uiso D . . . . .
O125 O 0.266(3) -0.2579(18) 0.9989(14) 0.065(12) 1.0000 Uiso D . . . . .
O126 O 0.679(4) 0.142(2) 0.466(3) 0.050(18) 1.0000 Uiso D . . . . .
O127 O 0.0659(13) 0.420(2) 0.412(2) 0.047(19) 1.0000 Uiso D . . . . .
O128 O 0.7754(16) 0.3105(14) 0.6558(10) 0.011(4) 1.0000 Uiso D . . . . .
O129 O 0.3979(14) -0.5003(15) 1.0034(11) 0.019(5) 1.0000 Uiso D . . . . .
O130 O 0.455(2) 0.2480(16) 0.2587(11) 0.038(8) 1.0000 Uiso D . . . . .
O131 O 0.1874(15) 0.2201(11) 0.9732(13) 0.014(5) 1.0000 Uiso D . . . . .
O132 O 1.2029(18) -0.222(3) 0.590(2) 0.09(2) 1.0000 Uiso D . . . . .
O133 O 0.5754(15) -0.0728(14) 0.6058(11) 0.014(6) 1.0000 Uiso D . . . . .
O134 O 0.594(2) 0.2330(18) 0.5794(11) 0.018(7) 1.0000 Uiso D . . . . .
O135 O 0.1820(19) 0.4924(12) 0.3479(15) 0.020(7) 1.0000 Uiso D . . . . .
O136 O -0.084(2) 0.4077(11) 0.8777(12) 0.022(7) 1.0000 Uiso D . . . . .
O137 O 0.843(2) 0.3267(19) 0.0990(14) 0.042(9) 1.0000 Uiso D . . . . .
O138 O 0.5625(15) 0.3092(16) 0.2138(14) 0.023(7) 1.0000 Uiso D . . . . .
O139 O 0.8168(17) 0.1747(11) 0.6372(12) 0.015(5) 1.0000 Uiso D . . . . .
O140 O 0.174(2) 0.3201(19) 0.8985(16) 0.072(16) 1.0000 Uiso D . . . . .
O141 O 0.5556(14) -0.219(3) 0.907(2) 0.048(15) 1.0000 Uiso D . . . . .
O142 O 0.554(2) 0.225(2) 0.7185(15) 0.030(6) 1.0000 Uiso D . . . . .
O143 O 0.951(2) 0.030(3) 0.4048(16) 0.033(10) 1.0000 Uiso D . . . . .
O144 O 0.1693(18) 0.5361(12) 0.9646(14) 0.024(9) 1.0000 Uiso D . . . . .
O145 O 0.068(3) 0.405(2) 0.702(2) 0.036(9) 1.0000 Uiso D . . . . .
O146 O 0.8275(13) -0.027(3) 0.911(2) 0.074(18) 1.0000 Uiso D . . . . .
O147 O 0.1727(19) 0.3500(17) 0.7884(15) 0.029(6) 1.0000 Uiso D . . . . .
O148 O 0.693(2) -0.038(3) 0.903(2) 0.047(12) 1.0000 Uiso D . . . . .
O149 O 0.434(3) 0.2968(17) 0.457(2) 0.042(13) 1.0000 Uiso D . . . . .
O150 O 1.0829(17) -0.2391(14) 0.6173(10) 0.032(7) 1.0000 Uiso D . . . . .
O151 O 0.797(2) 0.1519(14) 0.2276(12) 0.027(8) 1.0000 Uiso D . . . . .
O152 O 0.2860(14) 0.3249(12) 0.2251(8) 0.009(5) 1.0000 Uiso D . . . . .
O153 O 0.4283(12) 0.423(2) 0.5863(16) 0.024(8) 1.0000 Uiso D . . . . .
O154 O 0.536(2) 0.112(2) 0.6174(16) 0.030(9) 1.0000 Uiso D . . . . .
O155 O 0.5733(15) -0.0236(19) 0.829(2) 0.026(14) 1.0000 Uiso D . . . . .
O156 O 0.6972(15) 0.0591(12) 0.9548(16) 0.038(8) 1.0000 Uiso D . . . . .
O157 O 0.2083(18) 0.332(2) 0.3433(15) 0.031(7) 1.0000 Uiso D . . . . .
O158 O 1.1816(10) -0.0577(14) 0.6702(17) 0.004(5) 1.0000 Uiso D . . . . .
O159 O 0.1648(13) -0.1217(11) 0.9448(14) 0.027(5) 1.0000 Uiso D . . . . .
O160 O 0.974(2) 0.4217(16) 0.2768(10) 0.026(7) 1.0000 Uiso D . . . . .
O161 O 0.3053(10) 0.379(2) 0.4050(10) 0.003(4) 1.0000 Uiso D . . . . .
O162 O 1.176(2) -0.225(2) 0.4948(14) 0.020(7) 1.0000 Uiso D . . . . .
O163 O -0.0488(13) 0.2619(15) 0.8522(11) 0.016(5) 1.0000 Uiso D . . . . .
O164 O 0.5555(10) 0.113(2) 0.9262(14) 0.007(4) 1.0000 Uiso D . . . . .
O165 O 0.651(2) -0.1474(18) 0.9135(12) 0.041(9) 1.0000 Uiso D . . . . .
O166 O 0.107(2) -0.0530(15) 1.0247(10) 0.029(7) 1.0000 Uiso D . . . . .
O167 O 0.211(3) 0.1542(18) 0.7529(13) 0.036(9) 1.0000 Uiso D . . . . .
O168 O 0.3169(13) -0.174(3) 0.906(2) 0.021(10) 1.0000 Uiso D . . . . .
O169 O 1.0631(10) 0.0825(16) 0.4202(15) 0.014(7) 1.0000 Uiso D . . . . .
O170 O 0.5412(19) 0.4348(18) 0.6151(12) 0.026(7) 1.0000 Uiso D . . . . .
O171 O 0.4599(16) 0.4412(13) 0.8369(10) 0.012(4) 1.0000 Uiso D . . . . .
O172 O 0.1800(12) 0.6099(17) 0.6669(19) 0.017(7) 1.0000 Uiso D . . . . .
O173 O 1.0479(13) -0.022(3) 0.9160(16) 0.030(8) 1.0000 Uiso D . . . . .
O174 O 0.100(2) 0.3890(15) 0.5788(11) 0.031(9) 1.0000 Uiso D . . . . .
O175 O 0.3211(11) 0.480(2) 0.9086(17) 0.044(12) 1.0000 Uiso D . . . . .
O176 O 0.941(4) -0.4619(13) 0.955(2) 0.033(14) 1.0000 Uiso D . . . . .
O177 O 0.442(2) 0.0584(14) 0.9918(12) 0.034(7) 1.0000 Uiso D . . . . .
O178 O 0.823(3) -0.1472(15) 0.6302(19) 0.054(15) 1.0000 Uiso D . . . . .
O179 O 0.657(3) 0.180(3) 0.9113(14) 0.053(13) 1.0000 Uiso D . . . . .
O180 O 0.6050(16) 0.4139(14) 0.2375(10) 0.020(5) 1.0000 Uiso D . . . . .
O181 O 0.2940(15) 0.4820(17) 0.6533(12) 0.013(5) 1.0000 Uiso D . . . . .
O182 O 0.5132(18) 0.1798(12) 0.5075(9) 0.017(6) 1.0000 Uiso D . . . . .
O183 O 0.3044(11) 0.345(3) 0.8406(18) 0.037(11) 1.0000 Uiso D . . . . .
O184 O 0.4464(16) 0.224(4) 0.671(3) 0.07(2) 1.0000 Uiso D . . . . .
O185 O 0.403(2) 0.197(2) 0.9921(13) 0.031(8) 1.0000 Uiso D . . . . .
O186 O -0.113(3) 0.446(3) 0.7509(12) 0.046(9) 1.0000 Uiso D . . . . .
O187 O 0.340(3) 0.062(3) 0.5055(16) 0.032(10) 1.0000 Uiso D . . . . .
O188 O 0.195(2) 0.452(6) 0.577(3) 0.09(3) 1.0000 Uiso D . . . . .
O189 O 0.920(2) 0.1243(14) 0.4695(16) 0.027(9) 1.0000 Uiso D . . . . .
O190 O 0.3299(17) 0.3773(16) 0.5127(10) 0.011(5) 1.0000 Uiso D . . . . .
O191 O 0.9306(18) -0.2653(11) 0.8517(16) 0.027(7) 1.0000 Uiso D . . . . .
O192 O 0.832(5) -0.103(4) 0.512(2) 0.043(15) 1.0000 Uiso D . . . . .
O193 O 0.5701(13) 0.225(2) 0.4050(19) 0.043(11) 1.0000 Uiso D . . . . .
O194 O -0.0822(18) 0.3312(18) 1.0136(13) 0.023(6) 1.0000 Uiso D . . . . .
O195 O 0.1722(16) 0.4430(18) 0.4793(11) 0.017(5) 1.0000 Uiso D . . . . .
O196 O 0.546(2) 0.4037(16) 0.7360(10) 0.023(7) 1.0000 Uiso D . . . . .
O197 O 0.765(3) -0.0753(17) 1.0047(13) 0.049(10) 1.0000 Uiso D . . . . .
O198 O 0.9208(12) 0.1781(14) 0.1607(12) 0.032(8) 1.0000 Uiso D . . . . .
O199 O 0.410(3) -0.0948(14) 0.850(2) 0.046(13) 1.0000 Uiso D . . . . .
O200 O 0.8116(9) 0.2096(15) 0.8308(15) 0.021(5) 1.0000 Uiso D . . . . .
O201 O 0.689(3) -0.2790(19) 0.946(3) 0.053(17) 1.0000 Uiso D . . . . .
O202 O 0.8133(11) -0.338(2) 0.9047(16) 0.017(8) 1.0000 Uiso D . . . . .
O203 O 0.5755(17) 0.3757(13) 0.5206(13) 0.016(7) 1.0000 Uiso D . . . . .
O204 O 0.913(4) -0.319(3) 0.9828(19) 0.047(12) 1.0000 Uiso D . . . . .
O205 O 0.665(2) 0.3197(10) 0.3355(13) 0.035(8) 1.0000 Uiso D . . . . .
O206 O 0.5000 0.5000 0.5000 0.049(15) 1.0000 Uiso DS . . . . .
O207 O 0.5705(17) -0.358(2) 0.840(2) 0.03(2) 1.0000 Uiso D . . . . .
O208 O 0.9407(11) 0.0545(17) 0.6692(18) 0.013(6) 1.0000 Uiso D . . . . .
O209 O 0.3210(14) 0.2188(17) 0.3227(18) 0.056(12) 1.0000 Uiso D . . . . .
O210 O 0.714(2) 0.3373(15) 0.7628(9) 0.025(7) 1.0000 Uiso D . . . . .
O211 O -0.0508(12) 0.397(3) 0.658(2) 0.038(12) 1.0000 Uiso D . . . . .
O212 O 0.991(9) 0.028(6) 0.5124(18) 0.13(5) 0.5000 Uiso D . . . . .
O213 O 0.716(4) -0.001(2) 0.7652(16) 0.042(15) 1.0000 Uiso D . . . . .
O214 O 0.799(3) 0.397(4) 0.7181(19) 0.021(12) 1.0000 Uiso D . . . . .
O215 O 0.816(7) 0.357(3) 0.517(4) 0.12(4) 1.0000 Uiso D . . . . .
O216 O 0.884(3) -0.206(4) 0.7466(17) 0.053(9) 1.0000 Uiso D . . . . .
O217 O 0.052(2) 0.2517(18) 0.7434(12) 0.027(9) 1.0000 Uiso D . . . . .
O218 O 0.401(2) -0.148(2) 0.9827(13) 0.028(7) 1.0000 Uiso D . . . . .
O219 O 0.8605(16) 0.1594(15) 0.7357(9) 0.013(5) 1.0000 Uiso D . . . . .
O220 O 0.5370(15) 0.1018(13) 0.7483(9) 0.012(4) 1.0000 Uiso D . . . . .
O221 O 0.3088(12) 0.026(2) 0.8437(18) 0.015(7) 1.0000 Uiso D . . . . .
O222 O 0.4444(14) 0.560(4) 0.666(2) 0.053(14) 1.0000 Uiso D . . . . .
O223 O 0.207(5) 0.483(4) 0.745(2) 0.14(3) 1.0000 Uiso D . . . . .
O224 O 0.447(4) 0.3767(12) 0.9613(18) 0.048(11) 1.0000 Uiso D . . . . .
O225 O 0.8129(9) -0.1257(13) 0.8298(15) 0.010(6) 1.0000 Uiso D . . . . .
O226 O 0.656(2) 0.2898(18) 0.4700(11) 0.025(7) 1.0000 Uiso D . . . . .
O227 O 0.314(2) 0.2025(13) 0.5109(12) 0.035(8) 1.0000 Uiso D . . . . .
O228 O 0.8009(12) -0.487(2) 0.825(2) 0.043(10) 1.0000 Uiso D . . . . .
O229 O 0.7996(19) -0.255(2) 0.7214(15) 0.018(7) 1.0000 Uiso D . . . . .
O230 O 1.045(2) -0.0887(15) 0.7392(9) 0.018(6) 1.0000 Uiso D . . . . .
O231 O 0.9429(18) -0.269(4) 0.672(3) 0.09(3) 1.0000 Uiso D . . . . .
O232 O 0.4333(14) 0.0355(15) 0.7938(13) 0.018(5) 1.0000 Uiso D . . . . .
O233 O 0.5621(12) 0.112(2) 0.319(2) 0.044(12) 1.0000 Uiso D . . . . .
O234 O 0.333(4) 0.0219(19) 0.632(2) 0.08(2) 1.0000 Uiso D . . . . .
O235 O 0.051(2) 0.278(2) 0.6110(17) 0.023(8) 1.0000 Uiso D . . . . .
O236 O 0.296(2) -0.3184(19) 1.1191(15) 0.018(8) 1.0000 Uiso D . . . . .
O237 O 1.0498(13) -0.381(3) 0.9069(15) 0.017(9) 1.0000 Uiso D . . . . .
O238 O 0.668(3) 0.196(3) 0.795(3) 0.050(12) 1.0000 Uiso D . . . . .
O239 O 0.4206(18) 0.5779(11) 0.8661(11) 0.012(7) 1.0000 Uiso D . . . . .
O240 O 0.0554(18) 0.283(4) 0.931(3) 0.063(18) 1.0000 Uiso D . . . . .
O241 O 0.3817(18) -0.0123(18) 0.7329(10) 0.015(5) 1.0000 Uiso D . . . . .
O242 O 0.4429(16) 0.3575(18) 0.7773(12) 0.014(6) 1.0000 Uiso D . . . . .
O243 O 0.268(3) 0.148(2) 0.6614(16) 0.073(19) 1.0000 Uiso D . . . . .
O244 O 0.822(2) 0.0399(13) 0.5250(13) 0.029(7) 1.0000 Uiso D . . . . .
O245 O 0.6928(11) 0.318(2) 0.1616(17) 0.021(6) 1.0000 Uiso D . . . . .
O246 O 0.951(3) 0.193(4) 0.782(2) 0.048(16) 1.0000 Uiso D . . . . .
O247 O -0.064(3) 0.2072(11) 0.9677(17) 0.030(8) 1.0000 Uiso D . . . . .
O248 O 0.3197(16) 0.2215(17) 0.7068(16) 0.040(8) 1.0000 Uiso D . . . . .
O249 O 0.2994(15) 0.5565(18) 0.7222(12) 0.009(5) 1.0000 Uiso D . . . . .
O250 O 0.747(2) -0.4064(14) 1.0063(9) 0.024(8) 1.0000 Uiso D . . . . .
O251 O 0.986(4) -0.068(3) 0.845(2) 0.095(18) 1.0000 Uiso D . . . . .
O252 O 0.361(2) 0.287(2) 0.7559(11) 0.037(7) 1.0000 Uiso D . . . . .
O253 O 0.959(3) -0.164(3) 0.792(2) 0.09(2) 1.0000 Uiso D . . . . .

loop_
_atom_type_symbol
_atom_type_scat_dispersion_real
_atom_type_scat_dispersion_imag
_atom_type_scat_Cromer_Mann_a1
_atom_type_scat_Cromer_Mann_b1
_atom_type_scat_Cromer_Mann_a2
_atom_type_scat_Cromer_Mann_b2
_atom_type_scat_Cromer_Mann_a3
_atom_type_scat_Cromer_Mann_b3
_atom_type_scat_Cromer_Mann_a4
_atom_type_scat_Cromer_Mann_b4
_atom_type_scat_Cromer_Mann_c
_atom_type_scat_source
O 0.0106 0.0060 3.0485 13.2771 2.2868 5.7011 1.5463 0.3239 0.8670 32.9089 0.2508 'International Tables Vol C 4.2.6.8 and 6.1.1.4'
P 0.1023 0.0942 6.4345 1.9067 4.1791 27.1570 1.7800 0.5260 1.4908 68.1645 1.1149 'International Tables Vol C 4.2.6.8 and 6.1.1.4'
Mo -1.6832 0.6857 3.7025 0.2772 17.2356 1.0958 12.8876 11.0040 3.7429 61.6584 4.3875 'International Tables Vol C 4.2.6.8 and 6.1.1.4'

loop_
_geom_angle_atom_site_label_1
_geom_angle_site_symmetry_1
_geom_angle_atom_site_label_2
_geom_angle_site_symmetry_2
_geom_angle_atom_site_label_3
_geom_angle_site_symmetry_3
_geom_angle
_geom_angle_publ_flag
O89 . Mo1 . O134 . 86.8(16) yes
O89 . Mo1 . O142 . 115.2(18) yes
O134 . Mo1 . O142 . 106.1(16) yes
O89 . Mo1 . O154 . 84.7(16) yes
O134 . Mo1 . O154 . 84.1(14) yes
O142 . Mo1 . O154 . 157.7(16) yes
O89 . Mo1 . O184 . 164(2) yes
O134 . Mo1 . O184 . 95(3) yes
O142 . Mo1 . O184 . 80(2) yes
O154 . Mo1 . O184 . 79.4(19) yes
O89 . Mo1 . O220 . 91.6(15) yes
O134 . Mo1 . O220 . 169.6(12) yes
O142 . Mo1 . O220 . 83.9(15) yes
O154 . Mo1 . O220 . 85.6(13) yes
O184 . Mo1 . O220 . 83(3) yes
O95 . Mo2 . O99 . 105(3) yes
O95 . Mo2 . O115 . 93.9(17) yes
O99 . Mo2 . O115 . 96.5(19) yes
O95 . Mo2 . O116 . 81(3) yes
O99 . Mo2 . O116 . 174.2(18) yes
O115 . Mo2 . O116 . 81.8(13) yes
O95 . Mo2 . O167 . 88.1(20) yes
O99 . Mo2 . O167 . 88.4(20) yes
O115 . Mo2 . O167 . 174.1(14) yes
O116 . Mo2 . O167 . 93.1(15) yes
O95 . Mo2 . O221 . 166(3) yes
O99 . Mo2 . O221 . 89.0(19) yes
O115 . Mo2 . O221 . 85.5(16) yes
O116 . Mo2 . O221 . 85.3(12) yes
O167 . Mo2 . O221 . 91.2(19) yes
O92 . Mo3 . O98 . 107.7(16) yes
O92 . Mo3 . O122 . 90.7(12) yes
O98 . Mo3 . O122 . 94.0(16) yes
O92 . Mo3 . O170 . 83.9(14) yes
O98 . Mo3 . O170 . 164.2(13) yes
O122 . Mo3 . O170 . 96.7(12) yes
O92 . Mo3 . O196 . 87.8(14) yes
O98 . Mo3 . O196 . 94.3(15) yes
O122 . Mo3 . O196 . 171.7(12) yes
O170 . Mo3 . O196 . 75.0(12) yes
O92 . Mo3 . O222 . 166.3(15) yes
O98 . Mo3 . O222 . 84.1(18) yes
O122 . Mo3 . O222 . 81(2) yes
O170 . Mo3 . O222 . 85.9(18) yes
O196 . Mo3 . O222 . 98(2) yes
O73 . Mo4 . O101 . 158.5(17) yes
O73 . Mo4 . O187 . 87.3(17) yes
O101 . Mo4 . O187 . 84.1(20) yes
O73 . Mo4 . O227 . 102.6(19) yes
O101 . Mo4 . O227 . 97.5(18) yes
O187 . Mo4 . O227 . 93.0(18) yes
O73 . Mo4 . O234 . 82(2) yes
O101 . Mo4 . O234 . 77(2) yes
O187 . Mo4 . O234 . 80(2) yes
O227 . Mo4 . O234 . 171(2) yes
O73 . Mo4 . O243 . 74.6(18) yes
O101 . Mo4 . O243 . 104(2) yes
O187 . Mo4 . O243 . 150.6(16) yes
O227 . Mo4 . O243 . 113.2(17) yes
O234 . Mo4 . O243 . 75(2) yes
O97 . Mo5 . O119 . 85.4(13) yes
O97 . Mo5 . O140 . 99.5(14) yes
O119 . Mo5 . O140 . 92.0(19) yes
O97 . Mo5 . O147 . 91.7(15) yes
O119 . Mo5 . O147 . 168.9(18) yes
O140 . Mo5 . O147 . 77.9(19) yes
O97 . Mo5 . O183 . 170.1(13) yes
O119 . Mo5 . O183 . 85.1(14) yes
O140 . Mo5 . O183 . 78.1(18) yes
O147 . Mo5 . O183 . 97.1(17) yes
O97 . Mo5 . O223 . 85(2) yes
O119 . Mo5 . O223 . 92(3) yes
O140 . Mo5 . O223 . 174(3) yes
O147 . Mo5 . O223 . 99(3) yes
O183 . Mo5 . O223 . 98(3) yes
O152 2_656 Mo6 . O109 2_647 165.2(10) yes
O152 2_656 Mo6 . P56 . 77.4(8) yes
O109 2_647 Mo6 . P56 . 102.7(10) yes
O152 2_656 Mo6 . O100 . 66.1(14) yes
O109 2_647 Mo6 . O100 . 99.2(15) yes
P56 . Mo6 . O100 . 87.4(12) yes
O152 2_656 Mo6 . O104 . 119.5(16) yes
O109 2_647 Mo6 . O104 . 75.0(17) yes
P56 . Mo6 . O104 . 104.6(16) yes
O100 . Mo6 . O104 . 167(2) yes
O152 2_656 Mo6 . O207 . 90.7(17) yes
O109 2_647 Mo6 . O207 . 85.9(15) yes
P56 . Mo6 . O207 . 20.2(10) yes
O100 . Mo6 . O207 . 79(2) yes
O104 . Mo6 . O207 . 111(2) yes
O152 2_656 Mo6 . O228 . 94.1(16) yes
O109 2_647 Mo6 . O228 . 85.5(17) yes
P56 . Mo6 . O228 . 171.5(14) yes
O100 . Mo6 . O228 . 88.9(16) yes
O104 . Mo6 . O228 . 79.7(19) yes
O207 . Mo6 . O228 . 163.7(19) yes
O102 2_656 Mo7 . O74 . 177(2) yes
O102 2_656 Mo7 . O137 . 83.2(15) yes
O74 . Mo7 . O137 . 99(3) yes
O102 2_656 Mo7 . O151 . 78.2(15) yes
O74 . Mo7 . O151 . 100(3) yes
O137 . Mo7 . O151 . 159.2(14) yes
O102 2_656 Mo7 . O198 . 71.6(12) yes
O74 . Mo7 . O198 . 110(3) yes
O137 . Mo7 . O198 . 88.2(16) yes
O151 . Mo7 . O198 . 77.2(13) yes
O102 2_656 Mo7 . O245 . 89.7(13) yes
O74 . Mo7 . O245 . 89(3) yes
O137 . Mo7 . O245 . 86.8(18) yes
O151 . Mo7 . O245 . 102.2(17) yes
O198 . Mo7 . O245 . 161.1(11) yes
O169 2_756 Mo8 . O77 . 164.2(15) yes
O169 2_756 Mo8 . O121 . 93.6(13) yes
O77 . Mo8 . O121 . 89.9(13) yes
O169 2_756 Mo8 . O178 . 81.1(17) yes
O77 . Mo8 . O178 . 83.3(19) yes
O121 . Mo8 . O178 . 96.4(17) yes
O169 2_756 Mo8 . O192 . 87(3) yes
O77 . Mo8 . O192 . 86(2) yes
O121 . Mo8 . O192 . 168.7(19) yes
O178 . Mo8 . O192 . 73(2) yes
O169 2_756 Mo8 . O244 . 92.7(17) yes
O77 . Mo8 . O244 . 102.7(19) yes
O121 . Mo8 . O244 . 89.7(17) yes
O178 . Mo8 . O244 . 171.5(20) yes
O192 . Mo8 . O244 . 102(2) yes
O231 2_756 Mo9 . O172 2_666 168(2) yes
O231 2_756 Mo9 . O150 2_756 85(3) yes
O172 2_666 Mo9 . O150 2_756 90.0(13) yes
O231 2_756 Mo9 . O75 . 102(2) yes
O172 2_666 Mo9 . O75 . 89.8(16) yes
O150 2_756 Mo9 . O75 . 99.8(14) yes
O231 2_756 Mo9 . O111 . 78.2(18) yes
O172 2_666 Mo9 . O111 . 91.2(16) yes
O150 2_756 Mo9 . O111 . 90.1(13) yes
O75 . Mo9 . O111 . 170.1(15) yes
O231 2_756 Mo9 . O160 . 87(3) yes
O172 2_666 Mo9 . O160 . 95.0(15) yes
O150 2_756 Mo9 . O160 . 165.8(12) yes
O75 . Mo9 . O160 . 93.5(13) yes
O111 . Mo9 . O160 . 76.6(12) yes
O129 1_565 Mo10 . O81 2_657 89.1(12) yes
O129 1_565 Mo10 . O171 . 171.9(12) yes
O81 2_657 Mo10 . O171 . 97.6(13) yes
O129 1_565 Mo10 . O175 . 91.8(12) yes
O81 2_657 Mo10 . O175 . 176.1(18) yes
O171 . Mo10 . O175 . 81.9(13) yes
O129 1_565 Mo10 . O224 . 92.9(17) yes
O81 2_657 Mo10 . O224 . 87(2) yes
O171 . Mo10 . O224 . 92.0(16) yes
O175 . Mo10 . O224 . 89(2) yes
O129 1_565 Mo10 . O239 . 90.5(12) yes
O81 2_657 Mo10 . O239 . 95.0(14) yes
O171 . Mo10 . O239 . 84.4(10) yes
O175 . Mo10 . O239 . 88.8(15) yes
O224 . Mo10 . O239 . 176.2(17) yes
O84 . Mo11 . O145 . 101.5(19) yes
O84 . Mo11 . O174 . 80.5(14) yes
O145 . Mo11 . O174 . 95.9(19) yes
O84 . Mo11 . O211 . 167.1(15) yes
O145 . Mo11 . O211 . 89(2) yes
O174 . Mo11 . O211 . 90.5(18) yes
O84 . Mo11 . O217 . 86.3(13) yes
O145 . Mo11 . O217 . 109(2) yes
O174 . Mo11 . O217 . 154.1(13) yes
O211 . Mo11 . O217 . 98.3(19) yes
O84 . Mo11 . O235 . 86.8(14) yes
O145 . Mo11 . O235 . 166(2) yes
O174 . Mo11 . O235 . 74.0(14) yes
O211 . Mo11 . O235 . 81.8(16) yes
O217 . Mo11 . O235 . 83.3(16) yes
O236 2_657 Mo12 . O86 . 85(2) yes
O236 2_657 Mo12 . O179 . 92.0(16) yes
O86 . Mo12 . O179 . 88(2) yes
O236 2_657 Mo12 . O200 . 78.8(12) yes
O86 . Mo12 . O200 . 162.8(20) yes
O179 . Mo12 . O200 . 98.9(19) yes
O236 2_657 Mo12 . O210 . 72.7(13) yes
O86 . Mo12 . O210 . 86.8(18) yes
O179 . Mo12 . O210 . 164.3(15) yes
O200 . Mo12 . O210 . 82.2(14) yes
O236 2_657 Mo12 . O238 . 174(2) yes
O86 . Mo12 . O238 . 91(3) yes
O179 . Mo12 . O238 . 83(2) yes
O200 . Mo12 . O238 . 105.5(19) yes
O210 . Mo12 . O238 . 112(2) yes
O123 . Mo13 . O176 . 90(2) yes
O123 . Mo13 . O191 . 83.2(14) yes
O176 . Mo13 . O191 . 173(2) yes
O123 . Mo13 . O202 . 86.1(13) yes
O176 . Mo13 . O202 . 97(2) yes
O191 . Mo13 . O202 . 84.1(12) yes
O123 . Mo13 . O204 . 164(2) yes
O176 . Mo13 . O204 . 106(3) yes
O191 . Mo13 . O204 . 81.0(19) yes
O202 . Mo13 . O204 . 91(2) yes
O123 . Mo13 . O237 . 91.4(11) yes
O176 . Mo13 . O237 . 101(3) yes
O191 . Mo13 . O237 . 78.1(15) yes
O202 . Mo13 . O237 . 162.2(17) yes
O204 . Mo13 . O237 . 86.5(19) yes
O82 2_557 Mo14 . O136 . 76.4(14) yes
O82 2_557 Mo14 . O163 . 77.1(11) yes
O136 . Mo14 . O163 . 87.9(12) yes
O82 2_557 Mo14 . O194 . 98.4(13) yes
O136 . Mo14 . O194 . 88.0(13) yes
O163 . Mo14 . O194 . 174.5(13) yes
O82 2_557 Mo14 . O240 . 164(2) yes
O136 . Mo14 . O240 . 89(2) yes
O163 . Mo14 . O240 . 95.3(13) yes
O194 . Mo14 . O240 . 88.3(15) yes
O82 2_557 Mo14 . O247 . 88.4(18) yes
O136 . Mo14 . O247 . 163.1(17) yes
O163 . Mo14 . O247 . 81.5(16) yes
O194 . Mo14 . O247 . 101.7(17) yes
O240 . Mo14 . O247 . 105(3) yes
O90 . Mo15 . O148 . 168(2) yes
O90 . Mo15 . O155 . 93(2) yes
O148 . Mo15 . O155 . 85.0(19) yes
O90 . Mo15 . O165 . 94.5(17) yes
O148 . Mo15 . O165 . 73.4(16) yes
O155 . Mo15 . O165 . 83.4(17) yes
O90 . Mo15 . O213 . 106(2) yes
O148 . Mo15 . O213 . 86(2) yes
O155 . Mo15 . O213 . 87(2) yes
O165 . Mo15 . O213 . 158.4(17) yes
O90 . Mo15 . O225 . 101.0(16) yes
O148 . Mo15 . O225 . 83.1(13) yes
O155 . Mo15 . O225 . 163.3(16) yes
O165 . Mo15 . O225 . 104.3(16) yes
O213 . Mo15 . O225 . 80(2) yes
O143 2_756 Mo16 . O83 . 72.2(14) yes
O143 2_756 Mo16 . O118 . 178.0(16) yes
O83 . Mo16 . O118 . 109.7(17) yes
O143 2_756 Mo16 . O158 . 88.7(16) yes
O83 . Mo16 . O158 . 88.2(13) yes
O118 . Mo16 . O158 . 92.0(17) yes
O143 2_756 Mo16 . O208 . 79.3(14) yes
O83 . Mo16 . O208 . 89.8(16) yes
O118 . Mo16 . O208 . 100.0(15) yes
O158 . Mo16 . O208 . 167.8(13) yes
O143 2_756 Mo16 . O230 . 92.1(14) yes
O83 . Mo16 . O230 . 163.3(13) yes
O118 . Mo16 . O230 . 86.1(16) yes
O158 . Mo16 . O230 . 85.9(12) yes
O208 . Mo16 . O230 . 92.6(15) yes
O166 2_657 Mo17 . P71 2_657 20.9(7) yes
O166 2_657 Mo17 . O87 . 89.8(19) yes
P71 2_657 Mo17 . O87 . 69.1(17) yes
O166 2_657 Mo17 . O106 . 86.7(10) yes
P71 2_657 Mo17 . O106 . 107.6(8) yes
O87 . Mo17 . O106 . 170(2) yes
O166 2_657 Mo17 . O146 . 97.1(15) yes
P71 2_657 Mo17 . O146 . 97.3(11) yes
O87 . Mo17 . O146 . 83(3) yes
O106 . Mo17 . O146 . 88.4(19) yes
O166 2_657 Mo17 . O173 . 90.8(15) yes
P71 2_657 Mo17 . O173 . 91.2(10) yes
O87 . Mo17 . O173 . 100(2) yes
O106 . Mo17 . O173 . 89.0(14) yes
O146 . Mo17 . O173 . 171.5(15) yes
O166 2_657 Mo17 . O251 . 161.8(17) yes
P71 2_657 Mo17 . O251 . 171.2(20) yes
O87 . Mo17 . O251 . 108(2) yes
O106 . Mo17 . O251 . 76.9(18) yes
O146 . Mo17 . O251 . 90.3(20) yes
O173 . Mo17 . O251 . 81.2(20) yes
O133 2_656 Mo18 . O78 . 105.2(19) yes
O133 2_656 Mo18 . O88 . 74.2(11) yes
O78 . Mo18 . O88 . 167.5(18) yes
O133 2_656 Mo18 . O130 . 171.3(13) yes
O78 . Mo18 . O130 . 83.5(19) yes
O88 . Mo18 . O130 . 97.3(12) yes
O133 2_656 Mo18 . O209 . 95.2(13) yes
O78 . Mo18 . O209 . 97(2) yes
O88 . Mo18 . O209 . 95.5(14) yes
O130 . Mo18 . O209 . 83.5(15) yes
O133 2_656 Mo18 . O233 . 92.5(16) yes
O78 . Mo18 . O233 . 88(2) yes
O88 . Mo18 . O233 . 79.3(16) yes
O130 . Mo18 . O233 . 87.8(18) yes
O209 . Mo18 . O233 . 169.2(17) yes
O132 2_756 Mo19 . O103 . 85.5(18) yes
O132 2_756 Mo19 . O126 . 107(3) yes
O103 . Mo19 . O126 . 100(3) yes
O132 2_756 Mo19 . O193 . 174(2) yes
O103 . Mo19 . O193 . 92.4(14) yes
O126 . Mo19 . O193 . 79(3) yes
O132 2_756 Mo19 . O205 . 87.0(20) yes
O103 . Mo19 . O205 . 78.3(15) yes
O126 . Mo19 . O205 . 165(3) yes
O193 . Mo19 . O205 . 86.6(16) yes
O132 2_756 Mo19 . O226 . 82.2(19) yes
O103 . Mo19 . O226 . 158.7(14) yes
O126 . Mo19 . O226 . 101(3) yes
O193 . Mo19 . O226 . 98.0(14) yes
O205 . Mo19 . O226 . 83.8(12) yes
O79 . Mo20 . O96 . 119.4(16) yes
O79 . Mo20 . O141 . 94.1(19) yes
O96 . Mo20 . O141 . 85.6(13) yes
O79 . Mo20 . O168 . 98.0(17) yes
O96 . Mo20 . O168 . 88.1(18) yes
O141 . Mo20 . O168 . 167.9(18) yes
O79 . Mo20 . O199 . 161.8(19) yes
O96 . Mo20 . O199 . 77.9(16) yes
O141 . Mo20 . O199 . 93(2) yes
O168 . Mo20 . O199 . 75.8(19) yes
O79 . Mo20 . O218 . 79.1(17) yes
O96 . Mo20 . O218 . 161.1(16) yes
O141 . Mo20 . O218 . 97.7(14) yes
O168 . Mo20 . O218 . 85.1(19) yes
O199 . Mo20 . O218 . 83.3(19) yes
O76 . Mo21 . O127 . 99.8(19) yes
O76 . Mo21 . O135 . 172.4(16) yes
O127 . Mo21 . O135 . 85.3(14) yes
O76 . Mo21 . O157 . 80.4(17) yes
O127 . Mo21 . O157 . 91.9(17) yes
O135 . Mo21 . O157 . 93.9(15) yes
O76 . Mo21 . O161 . 95.6(17) yes
O127 . Mo21 . O161 . 164.5(16) yes
O135 . Mo21 . O161 . 79.5(13) yes
O157 . Mo21 . O161 . 92.3(11) yes
O76 . Mo21 . O195 . 103.7(16) yes
O127 . Mo21 . O195 . 90.1(17) yes
O135 . Mo21 . O195 . 81.8(13) yes
O157 . Mo21 . O195 . 175.1(13) yes
O161 . Mo21 . O195 . 84.6(11) yes
O162 2_756 Mo22 . O80 . 97.6(19) yes
O162 2_756 Mo22 . O94 . 82.1(12) yes
O80 . Mo22 . O94 . 175(2) yes
O162 2_756 Mo22 . O128 . 160.0(12) yes
O80 . Mo22 . O128 . 94.4(18) yes
O94 . Mo22 . O128 . 84.4(11) yes
O162 2_756 Mo22 . O139 . 83.3(14) yes
O80 . Mo22 . O139 . 95.2(17) yes
O94 . Mo22 . O139 . 79.4(15) yes
O128 . Mo22 . O139 . 79.7(11) yes
O162 2_756 Mo22 . O215 . 93(4) yes
O80 . Mo22 . O215 . 79(4) yes
O94 . Mo22 . O215 . 107(4) yes
O128 . Mo22 . O215 . 105(4) yes
O139 . Mo22 . O215 . 173(4) yes
O113 . Mo23 . O120 . 165(2) yes
O113 . Mo23 . O153 . 85.9(18) yes
O120 . Mo23 . O153 . 82.9(17) yes
O113 . Mo23 . O181 . 91.2(16) yes
O120 . Mo23 . O181 . 77(2) yes
O153 . Mo23 . O181 . 78.6(12) yes
O113 . Mo23 . O188 . 110(3) yes
O120 . Mo23 . O188 . 81(3) yes
O153 . Mo23 . O188 . 163(3) yes
O181 . Mo23 . O188 . 93.5(16) yes
O113 . Mo23 . O190 . 112.0(14) yes
O120 . Mo23 . O190 . 79.1(19) yes
O153 . Mo23 . O190 . 98.5(14) yes
O181 . Mo23 . O190 . 156.4(13) yes
O188 . Mo23 . O190 . 83(2) yes
O85 . Mo24 . O108 . 78.6(16) yes
O85 . Mo24 . O117 . 101.7(13) yes
O108 . Mo24 . O117 . 96.5(19) yes
O85 . Mo24 . O164 . 167.7(14) yes
O108 . Mo24 . O164 . 90.1(17) yes
O117 . Mo24 . O164 . 84.2(12) yes
O85 . Mo24 . O177 . 100.1(16) yes
O108 . Mo24 . O177 . 169.3(18) yes
O117 . Mo24 . O177 . 94.1(18) yes
O164 . Mo24 . O177 . 90.1(18) yes
O85 . Mo24 . O185 . 79.7(13) yes
O108 . Mo24 . O185 . 81.0(16) yes
O117 . Mo24 . O185 . 176.9(15) yes
O164 . Mo24 . O185 . 93.9(13) yes
O177 . Mo24 . O185 . 88.4(18) yes
O212 2_756 P25 . O143 . 79(4) yes
O212 2_756 P25 . O169 . 108(5) yes
O143 . P25 . O169 . 130(2) yes
O212 2_756 P25 . O189 . 114(4) yes
O143 . P25 . O189 . 111(2) yes
O169 . P25 . O189 . 110(2) yes
O212 2_756 P25 . O212 . 45(7) yes
O143 . P25 . O212 . 115(6) yes
O169 . P25 . O212 . 101(6) yes
O189 . P25 . O212 . 76(5) yes
O82 . P26 . O110 . 120(2) yes
O82 . P26 . O125 . 114(3) yes
O110 . P26 . O125 . 83(2) yes
O82 . P26 . O236 . 110(2) yes
O110 . P26 . O236 . 111(2) yes
O125 . P26 . O236 . 118(3) yes
O235 1_655 P27 . O80 . 127(3) yes
O235 1_655 P27 . O105 . 108(2) yes
O80 . P27 . O105 . 92(3) yes
O235 1_655 P27 . O124 . 106(3) yes
O80 . P27 . O124 . 112(4) yes
O105 . P27 . O124 . 111(2) yes
O100 . P28 . O201 . 105(3) yes
O100 . P28 . O202 . 110(2) yes
O201 . P28 . O202 . 95(3) yes
O100 . P28 . O250 . 128(3) yes
O201 . P28 . O250 . 101(2) yes
O202 . P28 . O250 . 112(2) yes
O250 2_657 P29 . O119 . 110(2) yes
O250 2_657 P29 . O144 . 100.4(18) yes
O119 . P29 . O144 . 98.3(18) yes
O250 2_657 P29 . O175 . 104(2) yes
O119 . P29 . O175 . 117(2) yes
O144 . P29 . O175 . 125(2) yes
O233 2_656 P30 . O114 . 99(2) yes
O233 2_656 P30 . O234 . 127(4) yes
O114 . P30 . O234 . 123(3) yes
O233 2_656 P30 . O241 . 102(3) yes
O114 . P30 . O241 . 104.8(14) yes
O234 . P30 . O241 . 99(3) yes
O160 2_666 P31 . O123 1_465 114(2) yes
O160 2_666 P31 . O97 . 115(2) yes
O123 1_465 P31 . O97 . 123(2) yes
O160 2_666 P31 . O112 . 97(2) yes
O123 1_465 P31 . O112 . 108(3) yes
O97 . P31 . O112 . 93(4) yes
O117 . P32 . O155 . 102(3) yes
O117 . P32 . O220 . 122(2) yes
O155 . P32 . O220 . 115(2) yes
O117 . P32 . O232 . 92.8(18) yes
O155 . P32 . O232 . 110(2) yes
O220 . P32 . O232 . 111.7(17) yes
O218 2_657 P33 . O156 . 109.4(20) yes
O218 2_657 P33 . O164 . 123.5(18) yes
O156 . P33 . O164 . 108.6(18) yes
O218 2_657 P33 . O179 . 103(2) yes
O156 . P33 . O179 . 91(3) yes
O164 . P33 . O179 . 117(3) yes
O102 . P34 . O125 . 113(3) yes
O102 . P34 . O159 . 81.3(16) yes
O125 . P34 . O159 . 120(2) yes
O102 . P34 . O168 . 119(3) yes
O125 . P34 . O168 . 107(3) yes
O159 . P34 . O168 . 116(2) yes
O84 . P35 . O167 . 120(2) yes
O84 . P35 . O243 . 113(3) yes
O167 . P35 . O243 . 88(2) yes
O84 . P35 . O248 . 109.0(19) yes
O167 . P35 . O248 . 117(2) yes
O243 . P35 . O248 . 108(3) yes
O93 . P36 . O101 . 96(2) yes
O93 . P36 . O154 . 119(2) yes
O101 . P36 . O154 . 110(3) yes
O93 . P36 . O182 . 111.8(16) yes
O101 . P36 . O182 . 118(2) yes
O154 . P36 . O182 . 104(2) yes
O144 2_666 P37 . O237 2_756 107(2) yes
O144 2_666 P37 . O194 1_654 120(2) yes
O237 2_756 P37 . O194 1_654 113(2) yes
O144 2_666 P37 . O137 . 116(2) yes
O237 2_756 P37 . O137 . 113(2) yes
O194 1_654 P37 . O137 . 87.6(19) yes
O204 2_657 P38 . O131 . 105(3) yes
O204 2_657 P38 . O140 . 135(3) yes
O131 . P38 . O140 . 87.3(19) yes
O204 2_657 P38 . O240 . 110(3) yes
O131 . P38 . O240 . 106(3) yes
O140 . P38 . O240 . 108(3) yes
O124 1_455 P39 . O83 1_455 105(4) yes
O124 1_455 P39 . O192 2_656 106(4) yes
O83 1_455 P39 . O192 2_656 113(3) yes
O124 1_455 P39 . O73 . 108(4) yes
O83 1_455 P39 . O73 . 113(2) yes
O192 2_656 P39 . O73 . 111(4) yes
O88 . P40 . O149 . 125(3) yes
O88 . P40 . O182 . 112.7(18) yes
O149 . P40 . O182 . 93.3(19) yes
O88 . P40 . O193 . 110.3(18) yes
O149 . P40 . O193 . 113(3) yes
O182 . P40 . O193 . 98(2) yes
O228 1_465 P41 . O112 . 119(4) yes
O228 1_465 P41 . O136 . 114(3) yes
O112 . P41 . O136 . 109(4) yes
O228 1_465 P41 . O186 . 100(3) yes
O112 . P41 . O186 . 86.1(18) yes
O136 . P41 . O186 . 126(2) yes
O86 . P42 . O171 . 120(3) yes
O86 . P42 . O196 . 98(2) yes
O171 . P42 . O196 . 119.0(18) yes
O86 . P42 . O242 . 111(3) yes
O171 . P42 . O242 . 111.3(17) yes
O196 . P42 . O242 . 94.2(17) yes
O146 . P43 . O148 . 118(2) yes
O146 . P43 . O156 . 111(2) yes
O148 . P43 . O156 . 113(2) yes
O146 . P43 . O197 . 94(3) yes
O148 . P43 . O197 . 115(3) yes
O156 . P43 . O197 . 104(2) yes
O114 2_656 P44 . O158 2_756 110(2) yes
O114 2_656 P44 . O103 . 124(2) yes
O158 2_756 P44 . O103 . 102(2) yes
O114 2_656 P44 . O151 . 102.1(17) yes
O158 2_756 P44 . O151 . 107(2) yes
O103 . P44 . O151 . 110(2) yes
O153 . P45 . O170 . 103.5(19) yes
O153 . P45 . O203 . 124(2) yes
O170 . P45 . O203 . 112.2(20) yes
O153 . P45 . O206 . 109.2(20) yes
O170 . P45 . O206 . 114.8(18) yes
O203 . P45 . O206 . 93.4(12) yes
O197 2_657 P46 . O85 . 123(2) yes
O197 2_657 P46 . O116 . 95.5(19) yes
O85 . P46 . O116 . 123.0(19) yes
O197 2_657 P46 . O131 . 111(2) yes
O85 . P46 . O131 . 94.6(16) yes
O116 . P46 . O131 . 110.0(16) yes
O89 . P47 . O91 . 113(4) yes
O89 . P47 . O121 . 97(2) yes
O91 . P47 . O121 . 102(2) yes
O89 . P47 . O213 . 119(3) yes
O91 . P47 . O213 . 105(3) yes
O121 . P47 . O213 . 121(3) yes
O172 . P48 . O181 . 126(2) yes
O172 . P48 . O223 . 115(4) yes
O181 . P48 . O223 . 100(4) yes
O172 . P48 . O249 . 102(2) yes
O181 . P48 . O249 . 105.7(17) yes
O223 . P48 . O249 . 108(3) yes
O185 2_657 P49 . O141 . 127(2) yes
O185 2_657 P49 . O165 . 93.6(20) yes
O141 . P49 . O165 . 125(3) yes
O185 2_657 P49 . O201 . 101(2) yes
O141 . P49 . O201 . 106(3) yes
O165 . P49 . O201 . 101(3) yes
O94 . P50 . O134 . 103(2) yes
O94 . P50 . O203 . 110(2) yes
O134 . P50 . O203 . 120(2) yes
O94 . P50 . O226 . 118(2) yes
O134 . P50 . O226 . 115(2) yes
O203 . P50 . O226 . 92.2(16) yes
O178 . P51 . O216 . 124(3) yes
O178 . P51 . O229 . 111(3) yes
O216 . P51 . O229 . 93(2) yes
O178 . P51 . O231 . 122(4) yes
O216 . P51 . O231 . 93(3) yes
O229 . P51 . O231 . 110(4) yes
O246 1_455 P52 . O95 . 104(4) yes
O246 1_455 P52 . O163 . 99(2) yes
O95 . P52 . O163 . 115(3) yes
O246 1_455 P52 . O217 . 102(2) yes
O95 . P52 . O217 . 106(3) yes
O163 . P52 . O217 . 127(2) yes
O187 2_656 P53 . O77 . 115(2) yes
O187 2_656 P53 . O93 . 94(2) yes
O77 . P53 . O93 . 109(2) yes
O187 2_656 P53 . O133 . 119(2) yes
O77 . P53 . O133 . 120(2) yes
O93 . P53 . O133 . 92.8(18) yes
O198 2_756 P54 . O230 . 106.4(19) yes
O198 2_756 P54 . O251 . 98(3) yes
O230 . P54 . O251 . 110(2) yes
O198 2_756 P54 . O253 . 107(3) yes
O230 . P54 . O253 . 105(2) yes
O251 . P54 . O253 . 128(3) yes
O239 2_666 P55 . O138 . 107.5(17) yes
O239 2_666 P55 . O180 . 99.0(16) yes
O138 . P55 . O180 . 116.6(17) yes
O239 2_666 P55 . O245 . 101(2) yes
O138 . P55 . O245 . 105(2) yes
O180 . P55 . O245 . 124.8(19) yes
O138 2_656 P56 . O130 2_656 111.3(20) yes
O138 2_656 P56 . Mo6 . 122.5(15) yes
O130 2_656 P56 . Mo6 . 91.5(17) yes
O138 2_656 P56 . O96 . 94.1(18) yes
O130 2_656 P56 . O96 . 95(2) yes
Mo6 . P56 . O96 . 137.2(15) yes
O138 2_656 P56 . O207 . 116(3) yes
O130 2_656 P56 . O207 . 117(3) yes
Mo6 . P56 . O207 . 27.6(15) yes
O96 . P56 . O207 . 120(3) yes
O107 . P57 . O174 . 121(2) yes
O107 . P57 . O188 . 107(4) yes
O174 . P57 . O188 . 110(4) yes
O107 . P57 . O195 . 106.2(18) yes
O174 . P57 . O195 . 109.5(17) yes
O188 . P57 . O195 . 101(2) yes
O91 . P58 . O139 . 93(3) yes
O91 . P58 . O208 . 109(3) yes
O139 . P58 . O208 . 122(2) yes
O91 . P58 . O219 . 99.6(19) yes
O139 . P58 . O219 . 100.8(17) yes
O208 . P58 . O219 . 126.0(19) yes
O214 1_455 P59 . O135 2_566 99(3) yes
O214 1_455 P59 . O186 . 101.1(19) yes
O135 2_566 P59 . O186 . 107(3) yes
O214 1_455 P59 . O211 . 126(3) yes
O135 2_566 P59 . O211 . 118(3) yes
O186 . P59 . O211 . 104(3) yes
O81 . P60 . O109 . 109(2) yes
O81 . P60 . O110 . 100(2) yes
O109 . P60 . O110 . 113(2) yes
O81 . P60 . O129 . 111.8(19) yes
O109 . P60 . O129 . 112.5(18) yes
O110 . P60 . O129 . 109.4(18) yes
O92 . P61 . O128 . 106.9(19) yes
O92 . P61 . O210 . 116(2) yes
O128 . P61 . O210 . 113.2(18) yes
O92 . P61 . O214 . 110(3) yes
O128 . P61 . O214 . 120(3) yes
O210 . P61 . O214 . 89.7(19) yes
O107 2_666 P62 . O127 1_655 105(2) yes
O107 2_666 P62 . O105 . 83.6(15) yes
O127 1_655 P62 . O105 . 118(3) yes
O107 2_666 P62 . O111 . 122(2) yes
O127 1_655 P62 . O111 . 120(3) yes
O105 . P62 . O111 . 103(2) yes
O229 2_656 P63 . O152 . 99.2(14) yes
O229 2_656 P63 . O157 . 103.8(17) yes
O152 . P63 . O157 . 126.4(19) yes
O229 2_656 P63 . O209 . 98(2) yes
O152 . P63 . O209 . 112.2(19) yes
O157 . P63 . O209 . 112(2) yes
O132 2_756 P64 . O150 2_756 96(2) yes
O132 2_756 P64 . O162 2_756 97(3) yes
O150 2_756 P64 . O162 2_756 143(2) yes
O132 2_756 P64 . O189 . 115(3) yes
O150 2_756 P64 . O189 . 107(2) yes
O162 2_756 P64 . O189 . 98.6(19) yes
O106 . P65 . O200 . 124.1(19) yes
O106 . P65 . O219 . 108.1(15) yes
O200 . P65 . O219 . 104.5(15) yes
O106 . P65 . O246 . 112(3) yes
O200 . P65 . O246 . 105(3) yes
O219 . P65 . O246 . 101.0(17) yes
O108 . P66 . O183 . 104(3) yes
O108 . P66 . O242 . 117(2) yes
O183 . P66 . O242 . 118(2) yes
O108 . P66 . O252 . 108(3) yes
O183 . P66 . O252 . 99(2) yes
O242 . P66 . O252 . 108.5(16) yes
O249 2_666 P67 . O222 2_666 120(3) yes
O249 2_666 P67 . O180 . 98.9(15) yes
O222 2_666 P67 . O180 . 94(2) yes
O249 2_666 P67 . O205 . 119(2) yes
O222 2_666 P67 . O205 . 111(3) yes
O180 . P67 . O205 . 109.2(17) yes
O199 . P68 . O221 . 107(3) yes
O199 . P68 . O232 . 120(3) yes
O221 . P68 . O232 . 98(2) yes
O199 . P68 . O241 . 116(3) yes
O221 . P68 . O241 . 121(2) yes
O232 . P68 . O241 . 94.9(14) yes
O120 . P69 . O184 . 130(4) yes
O120 . P69 . O248 . 108(2) yes
O184 . P69 . O248 . 95(3) yes
O120 . P69 . O252 . 114(3) yes
O184 . P69 . O252 . 109(3) yes
O248 . P69 . O252 . 93.6(17) yes
O122 2_666 P70 . O149 . 97(3) yes
O122 2_666 P70 . O161 . 109.6(16) yes
O149 . P70 . O161 . 111(2) yes
O122 2_666 P70 . O190 . 127.9(15) yes
O149 . P70 . O190 . 99(2) yes
O161 . P70 . O190 . 109.9(15) yes
O173 1_455 P71 . Mo17 2_657 112.1(16) yes
O173 1_455 P71 . O115 . 113.5(20) yes
Mo17 2_657 P71 . O115 . 93.5(13) yes
O173 1_455 P71 . O159 . 99(2) yes
Mo17 2_657 P71 . O159 . 129.7(14) yes
O115 . P71 . O159 . 110(2) yes
O173 1_455 P71 . O166 . 120(2) yes
Mo17 2_657 P71 . O166 . 28.9(11) yes
O115 . P71 . O166 . 111.6(19) yes
O159 . P71 . O166 . 101.1(16) yes
O191 . P72 . O216 . 102(3) yes
O191 . P72 . O225 . 135(2) yes
O216 . P72 . O225 . 116(3) yes
O191 . P72 . O253 . 92(3) yes
O216 . P72 . O253 . 94(2) yes
O225 . P72 . O253 . 108(3) yes
Mo4 . O73 . P39 . 145(2) yes
Mo8 . O77 . P53 . 145(2) yes
Mo22 . O80 . P27 . 171(4) yes
Mo10 2_657 O81 . P60 . 159(3) yes
Mo14 2_557 O82 . P26 . 148(2) yes
Mo16 . O83 . P39 1_655 154(2) yes
Mo11 . O84 . P35 . 139.9(20) yes
Mo24 . O85 . P46 . 142.8(18) yes
Mo12 . O86 . P42 . 152(3) yes
Mo18 . O88 . P40 . 148.6(17) yes
Mo1 . O89 . P47 . 138(2) yes
P47 . O91 . P58 . 141(3) yes
Mo3 . O92 . P61 . 137.4(18) yes
P53 . O93 . P36 . 134.3(19) yes
Mo22 . O94 . P50 . 141.8(20) yes
Mo2 . O95 . P52 . 147(3) yes
Mo20 . O96 . P56 . 136(2) yes
Mo5 . O97 . P31 . 150(2) yes
Mo6 . O100 . P28 . 156(3) yes
Mo4 . O101 . P36 . 144(3) yes
Mo7 2_656 O102 . P34 . 145(2) yes
Mo19 . O103 . P44 . 158(3) yes
P62 . O105 . P27 . 151(2) yes
Mo17 . O106 . P65 . 155.2(17) yes
P62 2_666 O107 . P57 . 147(2) yes
Mo24 . O108 . P66 . 161(3) yes
Mo6 2_647 O109 . P60 . 153.5(19) yes
P60 . O110 . P26 . 126(2) yes
Mo9 . O111 . P62 . 160(2) yes
P31 . O112 . P41 . 140(3) yes
P30 . O114 . P44 2_656 130.8(19) yes
Mo2 . O115 . P71 . 138.4(17) yes
Mo2 . O116 . P46 . 147.3(19) yes
Mo24 . O117 . P32 . 158(3) yes
Mo5 . O119 . P29 . 147(2) yes
Mo23 . O120 . P69 . 149(3) yes
Mo8 . O121 . P47 . 153(2) yes
Mo3 . O122 . P70 2_666 149.6(19) yes
Mo13 . O123 . P31 1_645 144(2) yes
P27 . O124 . P39 1_655 141(3) yes
P34 . O125 . P26 . 162(4) yes
Mo21 . O127 . P62 1_455 144(3) yes
Mo22 . O128 . P61 . 152.1(18) yes
Mo10 1_545 O129 . P60 . 163.2(18) yes
Mo18 . O130 . P56 2_656 158(2) yes
P38 . O131 . P46 . 140.4(17) yes
Mo19 2_756 O132 . P64 2_756 152(3) yes
Mo18 2_656 O133 . P53 . 145.9(20) yes
Mo1 . O134 . P50 . 147.0(19) yes
Mo21 . O135 . P59 2_566 149(2) yes
Mo14 . O136 . P41 . 147.1(19) yes
Mo7 . O137 . P37 . 160(3) yes
P56 2_656 O138 . P55 . 145(2) yes
Mo22 . O139 . P58 . 141.5(19) yes
Mo5 . O140 . P38 . 143(2) yes
Mo20 . O141 . P49 . 138(2) yes
Mo16 2_756 O143 . P25 . 153(2) yes
P37 2_666 O144 . P29 . 137(2) yes
Mo17 . O146 . P43 . 149(3) yes
Mo15 . O148 . P43 . 148(3) yes
P40 . O149 . P70 . 151(3) yes
Mo9 2_756 O150 . P64 2_756 147(2) yes
Mo7 . O151 . P44 . 137.5(19) yes
Mo6 2_656 O152 . P63 . 134.6(13) yes
Mo23 . O153 . P45 . 146(2) yes
Mo1 . O154 . P36 . 152(3) yes
Mo15 . O155 . P32 . 150(3) yes
P43 . O156 . P33 . 146(2) yes
Mo21 . O157 . P63 . 156(2) yes
Mo16 . O158 . P44 2_756 142.1(19) yes
P71 . O159 . P34 . 155(2) yes
Mo9 . O160 . P31 2_666 132.7(17) yes
Mo21 . O161 . P70 . 140.2(14) yes
Mo22 2_756 O162 . P64 2_756 146(2) yes
Mo14 . O163 . P52 . 144.2(16) yes
Mo24 . O164 . P33 . 143.5(14) yes
Mo15 . O165 . P49 . 141.4(20) yes
Mo17 2_657 O166 . P71 . 130.1(19) yes
Mo2 . O167 . P35 . 170(3) yes
Mo20 . O168 . P34 . 142(2) yes
Mo8 2_756 O169 . P25 . 144(2) yes
Mo3 . O170 . P45 . 153(2) yes
Mo10 . O171 . P42 . 144.9(18) yes
Mo9 2_666 O172 . P48 . 142(2) yes
Mo17 . O173 . P71 1_655 147(2) yes
Mo11 . O174 . P57 . 137.8(18) yes
Mo10 . O175 . P29 . 151(2) yes
Mo8 . O178 . P51 . 147(3) yes
Mo12 . O179 . P33 . 158(3) yes
P55 . O180 . P67 . 135.1(18) yes
Mo23 . O181 . P48 . 146(2) yes
P40 . O182 . P36 . 138.2(18) yes
Mo5 . O183 . P66 . 145(2) yes
Mo1 . O184 . P69 . 157(4) yes
Mo24 . O185 . P49 2_657 151(3) yes
P41 . O186 . P59 . 168(3) yes
Mo4 . O187 . P53 2_656 157(3) yes
Mo23 . O188 . P57 . 147(3) yes
P64 . O189 . P25 . 134(2) yes
Mo23 . O190 . P70 . 133.5(15) yes
Mo13 . O191 . P72 . 149(2) yes
Mo8 . O192 . P39 2_656 153(3) yes
Mo19 . O193 . P40 . 150(2) yes
Mo14 . O194 . P37 1_456 163(3) yes
Mo21 . O195 . P57 . 142.6(17) yes
Mo3 . O196 . P42 . 138.9(19) yes
P43 . O197 . P46 2_657 147(2) yes
Mo7 . O198 . P54 2_756 142.6(17) yes
Mo20 . O199 . P68 . 173(4) yes
Mo12 . O200 . P65 . 137.8(14) yes
P49 . O201 . P28 . 153(4) yes
Mo13 . O202 . P28 . 140(2) yes
P45 . O203 . P50 . 134(2) yes
Mo13 . O204 . P38 2_657 158(3) yes
Mo19 . O205 . P67 . 159(2) yes
P45 . O206 . P45 2_666 179.993 yes
Mo6 . O207 . P56 . 132(2) yes
Mo16 . O208 . P58 . 144.2(17) yes
Mo18 . O209 . P63 . 147(2) yes
Mo12 . O210 . P61 . 146.7(19) yes
Mo11 . O211 . P59 . 146(3) yes
P25 2_756 O212 . O212 2_756 59(6) yes
P25 2_756 O212 . P25 . 135(7) yes
O212 2_756 O212 . P25 . 75(3) yes
Mo15 . O213 . P47 . 159(3) yes
P61 . O214 . P59 1_655 139(3) yes
P72 . O216 . P51 . 165(4) yes
Mo11 . O217 . P52 . 152(3) yes
Mo20 . O218 . P33 2_657 164(3) yes
P65 . O219 . P58 . 145(2) yes
Mo1 . O220 . P32 . 176.1(19) yes
Mo2 . O221 . P68 . 138(2) yes
Mo3 . O222 . P67 2_666 151(3) yes
Mo5 . O223 . P48 . 167(5) yes
Mo15 . O225 . P72 . 136.9(15) yes
Mo19 . O226 . P50 . 140(2) yes
Mo6 . O228 . P41 1_645 169(3) yes
P51 . O229 . P63 2_656 139(2) yes
Mo16 . O230 . P54 . 145.9(19) yes
Mo9 2_756 O231 . P51 . 160(4) yes
P32 . O232 . P68 . 149(2) yes
Mo18 . O233 . P30 2_656 150(3) yes
Mo4 . O234 . P30 . 164(4) yes
Mo11 . O235 . P27 1_455 152(3) yes
Mo12 2_657 O236 . P26 . 145(2) yes
Mo13 . O237 . P37 2_756 145.3(19) yes
Mo10 . O239 . P55 2_666 145.8(16) yes
Mo14 . O240 . P38 . 149(3) yes
P68 . O241 . P30 . 144.0(19) yes
P42 . O242 . P66 . 135.1(19) yes
Mo4 . O243 . P35 . 144(3) yes
Mo7 . O245 . P55 . 147(2) yes
P52 1_655 O246 . P65 . 146(3) yes
P69 . O248 . P35 . 144(2) yes
P48 . O249 . P67 2_666 137.1(19) yes
P29 2_657 O250 . P28 . 161(2) yes
Mo17 . O251 . P54 . 160(3) yes
P69 . O252 . P66 . 154(2) yes
P72 . O253 . P54 . 147(3) yes

loop_
_geom_bond_atom_site_label_1
_geom_bond_site_symmetry_1
_geom_bond_atom_site_label_2
_geom_bond_site_symmetry_2
_geom_bond_distance
_geom_bond_publ_flag
Mo1 . O89 . 2.023(18) yes
Mo1 . O134 . 2.044(18) yes
Mo1 . O142 . 1.655(9) yes
Mo1 . O154 . 2.164(17) yes
Mo1 . O184 . 2.03(2) yes
Mo1 . O220 . 1.997(15) yes
Mo2 . O95 . 2.03(2) yes
Mo2 . O99 . 1.658(9) yes
Mo2 . O115 . 2.046(17) yes
Mo2 . O116 . 2.199(16) yes
Mo2 . O167 . 2.031(17) yes
Mo2 . O221 . 2.072(18) yes
Mo3 . O92 . 2.036(16) yes
Mo3 . O98 . 1.659(9) yes
Mo3 . O122 . 2.037(16) yes
Mo3 . O170 . 2.162(16) yes
Mo3 . O196 . 2.021(18) yes
Mo3 . O222 . 2.053(19) yes
Mo4 . O73 . 2.045(17) yes
Mo4 . O101 . 2.061(19) yes
Mo4 . O187 . 2.058(17) yes
Mo4 . O227 . 1.653(10) yes
Mo4 . O234 . 2.078(19) yes
Mo4 . O243 . 2.150(19) yes
Mo5 . O97 . 2.041(17) yes
Mo5 . O119 . 2.212(16) yes
Mo5 . O140 . 2.01(2) yes
Mo5 . O147 . 1.644(9) yes
Mo5 . O183 . 2.071(19) yes
Mo5 . O223 . 2.02(2) yes
Mo6 . O152 2_656 2.048(16) yes
Mo6 . O109 2_647 2.045(17) yes
Mo6 . P56 . 3.22(2) yes
Mo6 . O100 . 2.161(16) yes
Mo6 . O104 . 1.655(10) yes
Mo6 . O207 . 2.01(2) yes
Mo6 . O228 . 2.029(17) yes
Mo7 . O102 2_656 2.152(16) yes
Mo7 . O74 . 1.656(10) yes
Mo7 . O137 . 2.017(17) yes
Mo7 . O151 . 2.048(18) yes
Mo7 . O198 . 2.016(16) yes
Mo7 . O245 . 2.071(17) yes
Mo8 . O169 2_756 2.037(17) yes
Mo8 . O77 . 2.019(17) yes
Mo8 . O121 . 2.071(16) yes
Mo8 . O178 . 2.10(2) yes
Mo8 . O192 . 2.06(2) yes
Mo8 . O244 . 1.652(10) yes
Mo9 . O231 2_756 2.05(2) yes
Mo9 . O172 2_666 2.029(17) yes
Mo9 . O150 2_756 2.027(18) yes
Mo9 . O75 . 1.650(10) yes
Mo9 . O111 . 2.233(16) yes
Mo9 . O160 . 2.050(18) yes
Mo10 . O129 1_565 2.008(15) yes
Mo10 . O81 2_657 1.981(18) yes
Mo10 . O171 . 2.003(16) yes
Mo10 . O175 . 2.048(18) yes
Mo10 . O224 . 1.661(10) yes
Mo10 . O239 . 2.166(17) yes
Mo11 . O84 . 2.019(16) yes
Mo11 . O145 . 1.656(10) yes
Mo11 . O174 . 2.030(18) yes
Mo11 . O211 . 2.04(2) yes
Mo11 . O217 . 2.042(18) yes
Mo11 . O235 . 2.169(17) yes
Mo12 . O236 2_657 2.155(17) yes
Mo12 . O86 . 2.031(18) yes
Mo12 . O179 . 2.041(18) yes
Mo12 . O200 . 2.069(16) yes
Mo12 . O210 . 2.034(17) yes
Mo12 . O238 . 1.659(10) yes
Mo13 . O123 . 2.012(16) yes
Mo13 . O176 . 1.654(11) yes
Mo13 . O191 . 2.202(17) yes
Mo13 . O202 . 2.058(18) yes
Mo13 . O204 . 2.022(18) yes
Mo13 . O237 . 2.023(16) yes
Mo14 . O82 2_557 2.088(17) yes
Mo14 . O136 . 2.190(17) yes
Mo14 . O163 . 2.058(15) yes
Mo14 . O194 . 1.999(15) yes
Mo14 . O240 . 2.02(2) yes
Mo14 . O247 . 1.655(10) yes
Mo15 . O90 . 1.647(9) yes
Mo15 . O148 . 2.162(18) yes
Mo15 . O155 . 2.025(19) yes
Mo15 . O165 . 2.013(18) yes
Mo15 . O213 . 2.020(19) yes
Mo15 . O225 . 2.055(16) yes
Mo16 . O143 2_756 2.174(16) yes
Mo16 . O83 . 2.064(17) yes
Mo16 . O118 . 1.663(10) yes
Mo16 . O158 . 2.063(16) yes
Mo16 . O208 . 2.045(17) yes
Mo16 . O230 . 2.017(17) yes
Mo17 . O166 2_657 2.055(18) yes
Mo17 . P71 2_657 3.25(2) yes
Mo17 . O87 . 1.656(10) yes
Mo17 . O106 . 2.159(16) yes
Mo17 . O146 . 2.036(19) yes
Mo17 . O173 . 2.000(17) yes
Mo17 . O251 . 2.013(18) yes
Mo18 . O133 2_656 1.983(17) yes
Mo18 . O78 . 1.653(10) yes
Mo18 . O88 . 2.205(15) yes
Mo18 . O130 . 2.001(18) yes
Mo18 . O209 . 2.046(18) yes
Mo18 . O233 . 2.040(19) yes
Mo19 . O132 2_756 2.04(2) yes
Mo19 . O103 . 2.046(17) yes
Mo19 . O126 . 1.655(12) yes
Mo19 . O193 . 2.059(18) yes
Mo19 . O205 . 2.162(16) yes
Mo19 . O226 . 2.052(18) yes
Mo20 . O79 . 1.650(10) yes
Mo20 . O96 . 2.055(17) yes
Mo20 . O141 . 2.019(19) yes
Mo20 . O168 . 2.056(19) yes
Mo20 . O199 . 2.175(17) yes
Mo20 . O218 . 2.010(16) yes
Mo21 . O76 . 1.644(10) yes
Mo21 . O127 . 2.05(2) yes
Mo21 . O135 . 2.178(18) yes
Mo21 . O157 . 2.056(15) yes
Mo21 . O161 . 2.048(14) yes
Mo21 . O195 . 2.011(16) yes
Mo22 . O162 2_756 2.010(16) yes
Mo22 . O80 . 2.030(16) yes
Mo22 . O94 . 2.038(17) yes
Mo22 . O128 . 2.029(14) yes
Mo22 . O139 . 2.140(17) yes
Mo22 . O215 . 1.651(10) yes
Mo23 . O113 . 1.651(10) yes
Mo23 . O120 . 2.151(19) yes
Mo23 . O153 . 2.076(18) yes
Mo23 . O181 . 2.078(16) yes
Mo23 . O188 . 2.03(2) yes
Mo23 . O190 . 2.072(15) yes
Mo24 . O85 . 2.047(16) yes
Mo24 . O108 . 2.179(17) yes
Mo24 . O117 . 1.959(16) yes
Mo24 . O164 . 2.050(15) yes
Mo24 . O177 . 1.649(10) yes
Mo24 . O185 . 2.045(17) yes
P25 . O212 2_756 1.78(9) yes
P25 . O143 . 1.502(12) yes
P25 . O169 . 1.493(12) yes
P25 . O189 . 1.578(13) yes
P25 . O212 . 1.583(14) yes
P26 . O82 . 1.486(12) yes
P26 . O110 . 1.590(13) yes
P26 . O125 . 1.570(13) yes
P26 . O236 . 1.494(12) yes
P27 . O235 1_655 1.491(12) yes
P27 . O80 . 1.493(11) yes
P27 . O105 . 1.583(13) yes
P27 . O124 . 1.596(13) yes
P28 . O100 . 1.492(12) yes
P28 . O201 . 1.573(13) yes
P28 . O202 . 1.499(11) yes
P28 . O250 . 1.575(12) yes
P29 . O250 2_657 1.577(13) yes
P29 . O119 . 1.502(12) yes
P29 . O144 . 1.583(13) yes
P29 . O175 . 1.496(12) yes
P30 . O233 2_656 1.497(12) yes
P30 . O114 . 1.596(12) yes
P30 . O234 . 1.514(12) yes
P30 . O241 . 1.591(12) yes
P31 . O160 2_666 1.519(12) yes
P31 . O123 1_465 1.510(11) yes
P31 . O97 . 1.510(12) yes
P31 . O112 . 1.586(13) yes
P32 . O117 . 1.499(12) yes
P32 . O155 . 1.505(12) yes
P32 . O220 . 1.493(12) yes
P32 . O232 . 1.584(12) yes
P33 . O218 2_657 1.506(12) yes
P33 . O156 . 1.588(13) yes
P33 . O164 . 1.496(11) yes
P33 . O179 . 1.508(12) yes
P34 . O102 . 1.488(12) yes
P34 . O125 . 1.571(13) yes
P34 . O159 . 1.575(12) yes
P34 . O168 . 1.503(12) yes
P35 . O84 . 1.503(12) yes
P35 . O167 . 1.504(12) yes
P35 . O243 . 1.499(12) yes
P35 . O248 . 1.584(13) yes
P36 . O93 . 1.586(12) yes
P36 . O101 . 1.500(12) yes
P36 . O154 . 1.498(12) yes
P36 . O182 . 1.578(13) yes
P37 . O144 2_666 1.585(13) yes
P37 . O237 2_756 1.507(11) yes
P37 . O194 1_654 1.501(11) yes
P37 . O137 . 1.499(11) yes
P38 . O204 2_657 1.492(12) yes
P38 . O131 . 1.594(12) yes
P38 . O140 . 1.494(12) yes
P38 . O240 . 1.499(12) yes
P39 . O124 1_455 1.592(13) yes
P39 . O83 1_455 1.514(12) yes
P39 . O192 2_656 1.506(13) yes
P39 . O73 . 1.499(12) yes
P40 . O88 . 1.498(12) yes
P40 . O149 . 1.587(13) yes
P40 . O182 . 1.588(13) yes
P40 . O193 . 1.511(12) yes
P41 . O228 1_465 1.495(12) yes
P41 . O112 . 1.582(13) yes
P41 . O136 . 1.504(12) yes
P41 . O186 . 1.594(12) yes
P42 . O86 . 1.502(12) yes
P42 . O171 . 1.488(11) yes
P42 . O196 . 1.502(12) yes
P42 . O242 . 1.597(12) yes
P43 . O146 . 1.498(12) yes
P43 . O148 . 1.487(12) yes
P43 . O156 . 1.591(12) yes
P43 . O197 . 1.586(13) yes
P44 . O114 2_656 1.589(12) yes
P44 . O158 2_756 1.511(12) yes
P44 . O103 . 1.513(12) yes
P44 . O151 . 1.521(12) yes
P45 . O153 . 1.503(12) yes
P45 . O170 . 1.495(12) yes
P45 . O203 . 1.585(13) yes
P45 . O206 . 1.576(12) yes
P46 . O197 2_657 1.585(13) yes
P46 . O85 . 1.508(11) yes
P46 . O116 . 1.506(11) yes
P46 . O131 . 1.589(12) yes
P47 . O89 . 1.497(12) yes
P47 . O91 . 1.592(13) yes
P47 . O121 . 1.493(12) yes
P47 . O213 . 1.501(12) yes
P48 . O172 . 1.511(12) yes
P48 . O181 . 1.506(12) yes
P48 . O223 . 1.497(12) yes
P48 . O249 . 1.583(13) yes
P49 . O185 2_657 1.515(12) yes
P49 . O141 . 1.505(12) yes
P49 . O165 . 1.505(12) yes
P49 . O201 . 1.579(13) yes
P50 . O94 . 1.503(12) yes
P50 . O134 . 1.510(12) yes
P50 . O203 . 1.582(13) yes
P50 . O226 . 1.512(12) yes
P51 . O178 . 1.513(12) yes
P51 . O216 . 1.588(13) yes
P51 . O229 . 1.595(13) yes
P51 . O231 . 1.509(14) yes
P52 . O246 1_455 1.598(13) yes
P52 . O95 . 1.504(13) yes
P52 . O163 . 1.514(11) yes
P52 . O217 . 1.507(12) yes
P53 . O187 2_656 1.511(12) yes
P53 . O77 . 1.513(12) yes
P53 . O93 . 1.594(13) yes
P53 . O133 . 1.505(11) yes
P54 . O198 2_756 1.500(12) yes
P54 . O230 . 1.497(11) yes
P54 . O251 . 1.486(12) yes
P54 . O253 . 1.580(13) yes
P55 . O239 2_666 1.507(12) yes
P55 . O138 . 1.565(12) yes
P55 . O180 . 1.597(12) yes
P55 . O245 . 1.507(12) yes
P56 . O138 2_656 1.586(12) yes
P56 . O130 2_656 1.494(12) yes
P56 . O96 . 1.499(12) yes
P56 . O207 . 1.500(13) yes
P57 . O107 . 1.582(12) yes
P57 . O174 . 1.498(12) yes
P57 . O188 . 1.504(13) yes
P57 . O195 . 1.520(11) yes
P58 . O91 . 1.581(13) yes
P58 . O139 . 1.500(12) yes
P58 . O208 . 1.506(12) yes
P58 . O219 . 1.548(9) yes
P59 . O214 1_455 1.588(13) yes
P59 . O135 2_566 1.489(12) yes
P59 . O186 . 1.588(13) yes
P59 . O211 . 1.505(12) yes
P60 . O81 . 1.501(12) yes
P60 . O109 . 1.504(12) yes
P60 . O110 . 1.591(13) yes
P60 . O129 . 1.500(12) yes
P61 . O92 . 1.504(12) yes
P61 . O128 . 1.514(11) yes
P61 . O210 . 1.498(12) yes
P61 . O214 . 1.589(13) yes
P62 . O107 2_666 1.589(13) yes
P62 . O127 1_655 1.504(12) yes
P62 . O105 . 1.586(13) yes
P62 . O111 . 1.499(12) yes
P63 . O229 2_656 1.580(12) yes
P63 . O152 . 1.510(11) yes
P63 . O157 . 1.525(11) yes
P63 . O209 . 1.512(12) yes
P64 . O132 2_756 1.511(13) yes
P64 . O150 2_756 1.511(12) yes
P64 . O162 2_756 1.508(12) yes
P64 . O189 . 1.587(13) yes
P65 . O106 . 1.503(12) yes
P65 . O200 . 1.512(11) yes
P65 . O219 . 1.595(12) yes
P65 . O246 . 1.586(13) yes
P66 . O108 . 1.504(12) yes
P66 . O183 . 1.513(12) yes
P66 . O242 . 1.576(12) yes
P66 . O252 . 1.586(12) yes
P67 . O249 2_666 1.579(12) yes
P67 . O222 2_666 1.513(13) yes
P67 . O180 . 1.590(12) yes
P67 . O205 . 1.496(12) yes
P68 . O199 . 1.498(12) yes
P68 . O221 . 1.515(12) yes
P68 . O232 . 1.582(12) yes
P68 . O241 . 1.604(12) yes
P69 . O120 . 1.489(12) yes
P69 . O184 . 1.501(13) yes
P69 . O248 . 1.587(13) yes
P69 . O252 . 1.587(12) yes
P70 . O122 2_666 1.517(11) yes
P70 . O149 . 1.585(13) yes
P70 . O161 . 1.507(12) yes
P70 . O190 . 1.527(11) yes
P71 . O173 1_455 1.507(12) yes
P71 . O115 . 1.512(12) yes
P71 . O159 . 1.582(13) yes
P71 . O166 . 1.519(12) yes
P72 . O191 . 1.506(12) yes
P72 . O216 . 1.599(12) yes
P72 . O225 . 1.503(11) yes
P72 . O253 . 1.583(13) yes
O212 . O212 2_756 1.3(2) yes
